data_4326308
loop_
_publ_author_name
'Zhong Sun'
'Hui Wang'
'Huijun Feng'
'Ying Zhang'
'Shuangyan Du'

_publ_contact_author
;
    Zhong Sun
    College of Chemistry and Chemical Engineering
    Inner Mongolia University
    235 West University Road
    Hohhot 010021
    P. R. China
;
_publ_contact_author_email cesz2008@126.com
_publ_contact_author_fax +86-471-4992981
_publ_contact_author_phone +86-471-4990061-60318
_publ_section_title
;
 Crystal Structure of [Al~4~(OH)~6~(H~2~O)~12~][Al(H~2~O)~6~]~2~Br~12~: A
 New Polyaluminum Compound
;
_journal_name_full 'Inorganic Chemistry'
_journal_page_first 9238
_journal_page_last 9242
_journal_paper_doi 10.1021/ic2002749
_journal_volume 50
_journal_year 2011
_chemical_formula_sum 'Al12 Br24 H108 O60'
_chemical_formula_weight 3310.46
_chemical_name_common 'polyaluminum bromide'
_chemical_name_systematic 'polyaluminum bromide'
_space_group_IT_number 227
_symmetry_cell_setting cubic
_symmetry_space_group_name_Hall '-F 4vw 2vw 3'
_symmetry_space_group_name_H-M 'F d -3 m :2'
_atom_sites_solution_hydrogens difmap
_atom_sites_solution_primary direct
_atom_sites_solution_secondary difmap
_audit_creation_method SHELXL-97
_cell_angle_alpha 90.00
_cell_angle_beta 90.00
_cell_angle_gamma 90.00
_cell_formula_units_Z 4
_cell_length_a 21.015(2)
_cell_length_b 21.015(2)
_cell_length_c 21.015(2)
_cell_measurement_reflns_used 7092
_cell_measurement_temperature 100(2)
_cell_measurement_theta_max 28.27
_cell_measurement_theta_min 2.74
_cell_volume 9280.9(15)
_computing_cell_refinement 'Bruker SMART'
_computing_data_collection 'Bruker SMART'
_computing_data_reduction 'Bruker SAINT'
_computing_molecular_graphics 'Bruker SHELXTL'
_computing_publication_material 'Bruker SHELXTL'
_computing_structure_refinement 'SHELXL-97 (Sheldrick, 2008)'
_computing_structure_solution 'SHELXS-97 (Sheldrick, 2008)'
_diffrn_ambient_temperature 100(2)
_diffrn_measured_fraction_theta_full 0.998
_diffrn_measured_fraction_theta_max 0.998
_diffrn_measurement_device_type 'CCD area detector'
_diffrn_measurement_method 'phi and omega scans'
_diffrn_radiation_monochromator graphite
_diffrn_radiation_source 'fine-focus sealed tube'
_diffrn_radiation_type MoK\a
_diffrn_radiation_wavelength 0.71073
_diffrn_reflns_av_R_equivalents 0.0447
_diffrn_reflns_av_sigmaI/netI 0.0142
_diffrn_reflns_limit_h_max 19
_diffrn_reflns_limit_h_min -28
_diffrn_reflns_limit_k_max 27
_diffrn_reflns_limit_k_min -28
_diffrn_reflns_limit_l_max 28
_diffrn_reflns_limit_l_min -27
_diffrn_reflns_number 16411
_diffrn_reflns_theta_full 28.32
_diffrn_reflns_theta_max 28.32
_diffrn_reflns_theta_min 1.68
_exptl_absorpt_coefficient_mu 10.549
_exptl_absorpt_correction_T_max 0.4185
_exptl_absorpt_correction_T_min 0.2268
_exptl_absorpt_correction_type multi-scan
_exptl_absorpt_process_details SADABS-2008
_exptl_crystal_colour colourless
_exptl_crystal_density_diffrn 2.369
_exptl_crystal_density_meas ?
_exptl_crystal_description octahedron
_exptl_crystal_F_000 6336
_exptl_crystal_size_max 0.20
_exptl_crystal_size_mid 0.20
_exptl_crystal_size_min 0.10
_refine_diff_density_max 0.938
_refine_diff_density_min -1.669
_refine_diff_density_rms 0.121
_refine_ls_extinction_method none
_refine_ls_goodness_of_fit_ref 1.074
_refine_ls_hydrogen_treatment constr
_refine_ls_matrix_type full
_refine_ls_number_parameters 48
_refine_ls_number_reflns 600
_refine_ls_number_restraints 0
_refine_ls_restrained_S_all 1.074
_refine_ls_R_factor_all 0.0342
_refine_ls_R_factor_gt 0.0328
_refine_ls_shift/su_max 0.019
_refine_ls_shift/su_mean 0.002
_refine_ls_structure_factor_coef Fsqd
_refine_ls_weighting_details 'calc w=1/[\s^2^(Fo^2^)+(0.0405P)^2^+226.7650P] where P=(Fo^2^+2Fc^2^)/3'
_refine_ls_weighting_scheme calc
_refine_ls_wR_factor_gt 0.0878
_refine_ls_wR_factor_ref 0.0885
_reflns_number_gt 576
_reflns_number_total 600
_reflns_threshold_expression >2sigma(I)
_cod_data_source_file ic2002749_si_002.cif
_cod_data_source_block Al6Br12H54O30
_cod_depositor_comments
;
The following automatic conversions were performed:

'_exptl_crystal_density_meas' value 'none' was changed to '?' - the
value is perceived as not measured.

Automatic conversion script
Id: cif_fix_values 3008 2015-01-20 13:52:24Z robertas 
;
_cod_original_cell_volume 9281(3)
_cod_original_sg_symbol_H-M 'F d -3 m'
_cod_database_code 4326308

loop_
_symmetry_equiv_pos_as_xyz
'x, y, z'
'x+1/4, -z, y+1/4'
'x+1/4, z+1/4, -y'
'z+1/4, y+1/4, -x'
'-z, y+1/4, x+1/4'
'-y, x+1/4, z+1/4'
'y+1/4, -x, z+1/4'
'z, x, y'
'y, z, x'
'-y+1/4, -z+1/4, x'
'z, -x+1/4, -y+1/4'
'-y+1/4, z, -x+1/4'
'-z+1/4, -x+1/4, y'
'-z+1/4, x, -y+1/4'
'y, -z+1/4, -x+1/4'
'x, -y+1/4, -z+1/4'
'-x+1/4, y, -z+1/4'
'-x+1/4, -y+1/4, z'
'y+1/4, x+1/4, -z'
'-y, -x, -z'
'z+1/4, -y, x+1/4'
'-z, -y, -x'
'-x, z+1/4, y+1/4'
'-x, -z, -y'
'x, y+1/2, z+1/2'
'x+1/4, -z+1/2, y+3/4'
'x+1/4, z+3/4, -y+1/2'
'z+1/4, y+3/4, -x+1/2'
'-z, y+3/4, x+3/4'
'-y, x+3/4, z+3/4'
'y+1/4, -x+1/2, z+3/4'
'z, x+1/2, y+1/2'
'y, z+1/2, x+1/2'
'-y+1/4, -z+3/4, x+1/2'
'z, -x+3/4, -y+3/4'
'-y+1/4, z+1/2, -x+3/4'
'-z+1/4, -x+3/4, y+1/2'
'-z+1/4, x+1/2, -y+3/4'
'y, -z+3/4, -x+3/4'
'x, -y+3/4, -z+3/4'
'-x+1/4, y+1/2, -z+3/4'
'-x+1/4, -y+3/4, z+1/2'
'y+1/4, x+3/4, -z+1/2'
'-y, -x+1/2, -z+1/2'
'z+1/4, -y+1/2, x+3/4'
'-z, -y+1/2, -x+1/2'
'-x, z+3/4, y+3/4'
'-x, -z+1/2, -y+1/2'
'x+1/2, y, z+1/2'
'x+3/4, -z, y+3/4'
'x+3/4, z+1/4, -y+1/2'
'z+3/4, y+1/4, -x+1/2'
'-z+1/2, y+1/4, x+3/4'
'-y+1/2, x+1/4, z+3/4'
'y+3/4, -x, z+3/4'
'z+1/2, x, y+1/2'
'y+1/2, z, x+1/2'
'-y+3/4, -z+1/4, x+1/2'
'z+1/2, -x+1/4, -y+3/4'
'-y+3/4, z, -x+3/4'
'-z+3/4, -x+1/4, y+1/2'
'-z+3/4, x, -y+3/4'
'y+1/2, -z+1/4, -x+3/4'
'x+1/2, -y+1/4, -z+3/4'
'-x+3/4, y, -z+3/4'
'-x+3/4, -y+1/4, z+1/2'
'y+3/4, x+1/4, -z+1/2'
'-y+1/2, -x, -z+1/2'
'z+3/4, -y, x+3/4'
'-z+1/2, -y, -x+1/2'
'-x+1/2, z+1/4, y+3/4'
'-x+1/2, -z, -y+1/2'
'x+1/2, y+1/2, z'
'x+3/4, -z+1/2, y+1/4'
'x+3/4, z+3/4, -y'
'z+3/4, y+3/4, -x'
'-z+1/2, y+3/4, x+1/4'
'-y+1/2, x+3/4, z+1/4'
'y+3/4, -x+1/2, z+1/4'
'z+1/2, x+1/2, y'
'y+1/2, z+1/2, x'
'-y+3/4, -z+3/4, x'
'z+1/2, -x+3/4, -y+1/4'
'-y+3/4, z+1/2, -x+1/4'
'-z+3/4, -x+3/4, y'
'-z+3/4, x+1/2, -y+1/4'
'y+1/2, -z+3/4, -x+1/4'
'x+1/2, -y+3/4, -z+1/4'
'-x+3/4, y+1/2, -z+1/4'
'-x+3/4, -y+3/4, z'
'y+3/4, x+3/4, -z'
'-y+1/2, -x+1/2, -z'
'z+3/4, -y+1/2, x+1/4'
'-z+1/2, -y+1/2, -x'
'-x+1/2, z+3/4, y+1/4'
'-x+1/2, -z+1/2, -y'
'-x, -y, -z'
'-x-1/4, z, -y-1/4'
'-x-1/4, -z-1/4, y'
'-z-1/4, -y-1/4, x'
'z, -y-1/4, -x-1/4'
'y, -x-1/4, -z-1/4'
'-y-1/4, x, -z-1/4'
'-z, -x, -y'
'-y, -z, -x'
'y-1/4, z-1/4, -x'
'-z, x-1/4, y-1/4'
'y-1/4, -z, x-1/4'
'z-1/4, x-1/4, -y'
'z-1/4, -x, y-1/4'
'-y, z-1/4, x-1/4'
'-x, y-1/4, z-1/4'
'x-1/4, -y, z-1/4'
'x-1/4, y-1/4, -z'
'-y-1/4, -x-1/4, z'
'y, x, z'
'-z-1/4, y, -x-1/4'
'z, y, x'
'x, -z-1/4, -y-1/4'
'x, z, y'
'-x, -y+1/2, -z+1/2'
'-x-1/4, z+1/2, -y+1/4'
'-x-1/4, -z+1/4, y+1/2'
'-z-1/4, -y+1/4, x+1/2'
'z, -y+1/4, -x+1/4'
'y, -x+1/4, -z+1/4'
'-y-1/4, x+1/2, -z+1/4'
'-z, -x+1/2, -y+1/2'
'-y, -z+1/2, -x+1/2'
'y-1/4, z+1/4, -x+1/2'
'-z, x+1/4, y+1/4'
'y-1/4, -z+1/2, x+1/4'
'z-1/4, x+1/4, -y+1/2'
'z-1/4, -x+1/2, y+1/4'
'-y, z+1/4, x+1/4'
'-x, y+1/4, z+1/4'
'x-1/4, -y+1/2, z+1/4'
'x-1/4, y+1/4, -z+1/2'
'-y-1/4, -x+1/4, z+1/2'
'y, x+1/2, z+1/2'
'-z-1/4, y+1/2, -x+1/4'
'z, y+1/2, x+1/2'
'x, -z+1/4, -y+1/4'
'x, z+1/2, y+1/2'
'-x+1/2, -y, -z+1/2'
'-x+1/4, z, -y+1/4'
'-x+1/4, -z-1/4, y+1/2'
'-z+1/4, -y-1/4, x+1/2'
'z+1/2, -y-1/4, -x+1/4'
'y+1/2, -x-1/4, -z+1/4'
'-y+1/4, x, -z+1/4'
'-z+1/2, -x, -y+1/2'
'-y+1/2, -z, -x+1/2'
'y+1/4, z-1/4, -x+1/2'
'-z+1/2, x-1/4, y+1/4'
'y+1/4, -z, x+1/4'
'z+1/4, x-1/4, -y+1/2'
'z+1/4, -x, y+1/4'
'-y+1/2, z-1/4, x+1/4'
'-x+1/2, y-1/4, z+1/4'
'x+1/4, -y, z+1/4'
'x+1/4, y-1/4, -z+1/2'
'-y+1/4, -x-1/4, z+1/2'
'y+1/2, x, z+1/2'
'-z+1/4, y, -x+1/4'
'z+1/2, y, x+1/2'
'x+1/2, -z-1/4, -y+1/4'
'x+1/2, z, y+1/2'
'-x+1/2, -y+1/2, -z'
'-x+1/4, z+1/2, -y-1/4'
'-x+1/4, -z+1/4, y'
'-z+1/4, -y+1/4, x'
'z+1/2, -y+1/4, -x-1/4'
'y+1/2, -x+1/4, -z-1/4'
'-y+1/4, x+1/2, -z-1/4'
'-z+1/2, -x+1/2, -y'
'-y+1/2, -z+1/2, -x'
'y+1/4, z+1/4, -x'
'-z+1/2, x+1/4, y-1/4'
'y+1/4, -z+1/2, x-1/4'
'z+1/4, x+1/4, -y'
'z+1/4, -x+1/2, y-1/4'
'-y+1/2, z+1/4, x-1/4'
'-x+1/2, y+1/4, z-1/4'
'x+1/4, -y+1/2, z-1/4'
'x+1/4, y+1/4, -z'
'-y+1/4, -x+1/4, z'
'y+1/2, x+1/2, z'
'-z+1/4, y+1/2, -x-1/4'
'z+1/2, y+1/2, x'
'x+1/2, -z+1/4, -y-1/4'
'x+1/2, z+1/2, y'

loop_
_atom_site_label
_atom_site_type_symbol
_atom_site_fract_x
_atom_site_fract_y
_atom_site_fract_z
_atom_site_U_iso_or_equiv
_atom_site_adp_type
_atom_site_occupancy
_atom_site_symmetry_multiplicity
_atom_site_calc_flag
_atom_site_refinement_flags
Ala Al 0.18223(6) 0.18223(6) 0.18223(6) 0.0113(4) Uani 1 6 d S
O1 O 0.1250 0.2162(2) 0.1250 0.0132(8) Uani 1 4 d S
H1 H 0.1250 0.2609 0.1250 0.016 Uiso 1 4 d SR
O2 O 0.15504(16) 0.24502(11) 0.24502(11) 0.0175(7) Uani 1 2 d S
H2A H 0.1156 0.2519 0.2520 0.021 Uiso 1 2 d SR
H2B H 0.1773 0.2689 0.2690 0.021 Uiso 1 2 d SR
Alb Al 0.5000 0.0000 0.0000 0.0136(7) Uani 1 12 d S
O3 O 0.4680(4) -0.0583(3) -0.0583(3) 0.018(2) Uani 0.333 2 d SP
H3 H 0.4543 -0.0953 -0.0457 0.021 Uiso 0.6664 2 d SP
O4 O 0.5000 -0.0630(3) 0.0630(3) 0.019(2) Uani 0.334 2 d SP
H4 H 0.4685 -0.0711 0.0904 0.023 Uiso 0.6666 1 d PR
O4' O 0.5223(3) -0.0829(5) 0.0223(3) 0.020(2) Uani 0.333 2 d SP
Br1 Br 0.0000 0.0000 0.0000 0.0197(3) Uani 1 12 d S
Br2 Br 0.29422(2) 0.29422(2) 0.29422(2) 0.0160(2) Uani 1 6 d S
Br3 Br 0.3750 0.3750 0.1272(12) 0.034(9) Uani 0.50 4 d SP
Br3' Br 0.3860(17) 0.3860(17) 0.1252(12) 0.026(3) Uani 0.25 2 d SP

loop_
_atom_site_aniso_label
_atom_site_aniso_U_11
_atom_site_aniso_U_22
_atom_site_aniso_U_33
_atom_site_aniso_U_23
_atom_site_aniso_U_13
_atom_site_aniso_U_12
Ala 0.0113(4) 0.0113(4) 0.0113(4) -0.0005(5) -0.0005(5) -0.0005(5)
O1 0.0150(12) 0.0095(19) 0.0150(12) 0.000 -0.0033(16) 0.000
O2 0.0140(16) 0.0193(10) 0.0193(10) -0.0066(13) -0.0002(8) -0.0002(8)
Alb 0.0136(7) 0.0136(7) 0.0136(7) -0.0012(7) -0.0012(7) -0.0012(7)
O3 0.026(5) 0.014(3) 0.014(3) -0.001(3) -0.007(3) -0.007(3)
O4 0.021(5) 0.019(3) 0.019(3) 0.005(4) -0.001(3) -0.001(3)
O4' 0.020(3) 0.018(5) 0.020(3) 0.000(3) -0.007(5) 0.000(3)
Br1 0.0197(3) 0.0197(3) 0.0197(3) -0.0043(2) -0.0043(2) -0.0043(2)
Br2 0.0160(2) 0.0160(2) 0.0160(2) -0.00150(16) -0.00150(16) -0.00150(16)
Br3 0.045(14) 0.045(14) 0.013(2) 0.000 0.000 0.029(16)
Br3' 0.032(3) 0.032(3) 0.016(4) -0.003(3) -0.003(3) 0.008(2)

loop_
_atom_type_symbol
_atom_type_description
_atom_type_scat_dispersion_real
_atom_type_scat_dispersion_imag
_atom_type_scat_source
Al Al 0.0645 0.0514 'International Tables Vol C Tables 4.2.6.8 and 6.1.1.4'
Br Br -0.2901 2.4595 'International Tables Vol C Tables 4.2.6.8 and 6.1.1.4'
H H 0.0000 0.0000 'International Tables Vol C Tables 4.2.6.8 and 6.1.1.4'
O O 0.0106 0.0060 'International Tables Vol C Tables 4.2.6.8 and 6.1.1.4'

loop_
_geom_angle_atom_site_label_1
_geom_angle_atom_site_label_2
_geom_angle_atom_site_label_3
_geom_angle
_geom_angle_site_symmetry_1
_geom_angle_site_symmetry_3
O1 Ala O1 94.55(18) 126 171
O1 Ala O1 94.55(18) 126 .
O1 Ala O1 94.55(18) 171 .
O1 Ala O2 89.33(11) 126 9
O1 Ala O2 174.26(19) 171 9
O1 Ala O2 89.33(11) . 9
O1 Ala O2 89.33(11) 126 8
O1 Ala O2 89.33(11) 171 8
O1 Ala O2 174.26(19) . 8
O2 Ala O2 86.49(16) 9 8
O1 Ala O2 174.27(19) 126 .
O1 Ala O2 89.33(11) 171 .
O1 Ala O2 89.33(11) . .
O2 Ala O2 86.49(16) 9 .
O2 Ala O2 86.49(16) 8 .
Ala O1 Ala 134.5(3) . 146
Ala O1 H1 112.8 . .
Ala O1 H1 112.8 146 .
Ala O2 H2A 121.0 . .
Ala O2 H2B 129.7 . .
H2A O2 H2B 109.4 . .
O4 Alb O4 180.0(6) 176 80_545
O4 Alb O4 120.000(1) 176 153
O4 Alb O4 60.0 80_545 153
O4 Alb O4 60.0 176 57_554
O4 Alb O4 120.000(1) 80_545 57_554
O4 Alb O4 180.0(6) 153 57_554
O4 Alb O4 120.0 176 97_655
O4 Alb O4 60.0 80_545 97_655
O4 Alb O4 120.0 153 97_655
O4 Alb O4 60.0 57_554 97_655
O4 Alb O4 60.0 176 .
O4 Alb O4 120.0 80_545 .
O4 Alb O4 60.0 153 .
O4 Alb O4 120.0 57_554 .
O4 Alb O4 180.0(6) 97_655 .
O4 Alb O4' 33.01(12) 176 176
O4 Alb O4' 146.99(12) 80_545 176
O4 Alb O4' 90.0 153 176
O4 Alb O4' 90.0 57_554 176
O4 Alb O4' 146.99(12) 97_655 176
O4 Alb O4' 33.01(12) . 176
O4 Alb O4' 146.99(12) 176 80_545
O4 Alb O4' 33.01(12) 80_545 80_545
O4 Alb O4' 90.0 153 80_545
O4 Alb O4' 90.0 57_554 80_545
O4 Alb O4' 33.01(12) 97_655 80_545
O4 Alb O4' 146.99(12) . 80_545
O4' Alb O4' 180.0(9) 176 80_545
O4 Alb O4' 146.99(12) 176 153
O4 Alb O4' 33.01(12) 80_545 153
O4 Alb O4' 33.01(12) 153 153
O4 Alb O4' 146.99(12) 57_554 153
O4 Alb O4' 90.0 97_655 153
O4 Alb O4' 90.0 . 153
O4' Alb O4' 114.0(2) 176 153
O4' Alb O4' 66.0(2) 80_545 153
O4 Alb O4' 33.01(12) 176 57_554
O4 Alb O4' 146.99(12) 80_545 57_554
O4 Alb O4' 146.99(12) 153 57_554
O4 Alb O4' 33.01(12) 57_554 57_554
O4 Alb O4' 90.0 97_655 57_554
O4 Alb O4' 90.0 . 57_554
O4' Alb O4' 66.0(2) 176 57_554
O4' Alb O4' 114.0(2) 80_545 57_554
O4' Alb O4' 180.0(9) 153 57_554
O4 Alb O4' 90.0 176 97_655
O4 Alb O4' 90.0 80_545 97_655
O4 Alb O4' 146.99(12) 153 97_655
O4 Alb O4' 33.01(12) 57_554 97_655
O4 Alb O4' 33.01(12) 97_655 97_655
O4 Alb O4' 146.99(12) . 97_655
O4' Alb O4' 114.0(2) 176 97_655
O4' Alb O4' 66.0(2) 80_545 97_655
O4' Alb O4' 114.0(2) 153 97_655
O4' Alb O4' 66.0(2) 57_554 97_655
O4 Alb O4' 90.0 176 .
O4 Alb O4' 90.0 80_545 .
O4 Alb O4' 33.01(12) 153 .
O4 Alb O4' 146.99(12) 57_554 .
O4 Alb O4' 146.99(12) 97_655 .
O4 Alb O4' 33.01(12) . .
O4' Alb O4' 66.0(2) 176 .
O4' Alb O4' 114.0(2) 80_545 .
O4' Alb O4' 66.0(2) 153 .
O4' Alb O4' 114.0(2) 57_554 .
O4' Alb O4' 179.997(1) 97_655 .
O3 O3 O3 60.008(5) 57_554 80_545
O3 O3 Alb 77.9(2) 57_554 .
O3 O3 Alb 77.9(2) 80_545 .
O3 O3 H3 63.3(6) 57_554 .
O3 O3 H3 113.5(6) 80_545 .
Alb O3 H3 120.5(5) . .
O4' O4 O4' 146.1(15) . 176
O4' O4 Alb 73.0(7) . .
O4' O4 Alb 73.0(7) 176 .
O4' O4 H4 140.5 . .
O4' O4 H4 64.7 176 .
Alb O4 H4 126.1 . .
O4 O4' O4 123.8(11) 153 .
O4 O4' Alb 73.9(7) 153 .
O4 O4' Alb 73.9(7) . .
Br3' Br3 Br3' 165(10) . 90
Br3 Br3' Br3' 7(8) . 90

loop_
_geom_bond_atom_site_label_1
_geom_bond_atom_site_label_2
_geom_bond_distance
_geom_bond_site_symmetry_2
Ala O1 1.845(2) 126
Ala O1 1.845(2) 171
Ala O1 1.845(2) .
Ala O2 1.951(4) 9
Ala O2 1.951(4) 8
Ala O2 1.951(4) .
O1 Ala 1.845(2) 146
O1 H1 0.9404 .
O2 H2A 0.8546 .
O2 H2B 0.8507 .
Alb O4 1.873(10) 176
Alb O4 1.873(10) 80_545
Alb O4 1.873(10) 153
Alb O4 1.873(10) 57_554
Alb O4 1.873(10) 97_655
Alb O4 1.873(10) .
Alb O4' 1.864(10) 176
Alb O4' 1.864(10) 80_545
Alb O4' 1.864(10) 153
Alb O4' 1.864(10) 57_554
Alb O4' 1.864(10) 97_655
Alb O4' 1.864(10) .
O3 O3 0.781(16) 57_554
O3 O3 0.781(16) 80_545
O3 H3 0.870(5) .
O4 O4' 1.062(6) .
O4 O4' 1.062(6) 176
O4 H4 0.8934 .
O4' O4 1.062(6) 153
Br3 Br3' 0.33(5) .
Br3 Br3' 0.33(5) 90
Br3' Br3' 0.65(10) 90

loop_
_geom_torsion_atom_site_label_1
_geom_torsion_atom_site_label_2
_geom_torsion_atom_site_label_3
_geom_torsion_atom_site_label_4
_geom_torsion
_geom_torsion_site_symmetry_1
_geom_torsion_site_symmetry_4
O1 Ala O1 Ala 47.47(11) 126 146
O1 Ala O1 Ala -47.47(11) 171 146
O2 Ala O1 Ala 136.75(8) 9 146
O2 Ala O1 Ala 180.000(17) 8 146
O2 Ala O1 Ala -136.75(8) . 146
O4 Alb O3 O3 0.0 176 57_554
O4 Alb O3 O3 180.0 80_545 57_554
O4 Alb O3 O3 118.48(6) 153 57_554
O4 Alb O3 O3 -61.52(6) 57_554 57_554
O4 Alb O3 O3 -120.76(3) 97_655 57_554
O4 Alb O3 O3 59.24(3) . 57_554
O4' Alb O3 O3 33.23(10) 176 57_554
O4' Alb O3 O3 -146.77(10) 80_545 57_554
O4' Alb O3 O3 149.24(3) 153 57_554
O4' Alb O3 O3 -30.76(3) 57_554 57_554
O4' Alb O3 O3 -94.76(15) 97_655 57_554
O4' Alb O3 O3 85.24(15) . 57_554
O4 Alb O3 O3 61.52(6) 176 80_545
O4 Alb O3 O3 -118.48(6) 80_545 80_545
O4 Alb O3 O3 180.0 153 80_545
O4 Alb O3 O3 0.0 57_554 80_545
O4 Alb O3 O3 -59.24(3) 97_655 80_545
O4 Alb O3 O3 120.76(3) . 80_545
O4' Alb O3 O3 94.76(15) 176 80_545
O4' Alb O3 O3 -85.24(15) 80_545 80_545
O4' Alb O3 O3 -149.24(3) 153 80_545
O4' Alb O3 O3 30.76(3) 57_554 80_545
O4' Alb O3 O3 -33.23(10) 97_655 80_545
O4' Alb O3 O3 146.77(10) . 80_545
O4 Alb O4 O4' 152.7(5) 176 .
O4 Alb O4 O4' -27.3(5) 80_545 .
O4 Alb O4 O4' -27.3(5) 153 .
O4 Alb O4 O4' 152.7(5) 57_554 .
O4 Alb O4 O4' 0.0 97_655 .
O4' Alb O4 O4' 180.0 176 .
O4' Alb O4 O4' 0.0 80_545 .
O4' Alb O4 O4' -41.8(8) 153 .
O4' Alb O4 O4' 138.2(8) 57_554 .
O4' Alb O4 O4' 180.0 97_655 .
O4 Alb O4 O4' -27.3(5) 176 176
O4 Alb O4 O4' 152.7(5) 80_545 176
O4 Alb O4 O4' 152.7(5) 153 176
O4 Alb O4 O4' -27.3(5) 57_554 176
O4 Alb O4 O4' 0.0 97_655 176
O4' Alb O4 O4' 180.0 80_545 176
O4' Alb O4 O4' 138.2(8) 153 176
O4' Alb O4 O4' -41.8(8) 57_554 176
O4' Alb O4 O4' 0.0 97_655 176
O4' Alb O4 O4' 180.0 . 176
O4' O4 O4' O4 57.4(12) 176 153
Alb O4 O4' O4 57.4(12) . 153
O4' O4 O4' Alb 0.0 176 .
O4 Alb O4' O4 -156.6(4) 176 153
O4 Alb O4' O4 23.4(4) 80_545 153
O4 Alb O4' O4 180.0 57_554 153
O4 Alb O4' O4 46.8(9) 97_655 153
O4 Alb O4' O4 -133.2(9) . 153
O4' Alb O4' O4 -133.2(9) 176 153
O4' Alb O4' O4 46.8(9) 80_545 153
O4' Alb O4' O4 0.0 153 153
O4' Alb O4' O4 180.0 57_554 153
O4' Alb O4' O4 -66.6(7) 97_655 153
O4 Alb O4' O4 -23.4(4) 176 .
O4 Alb O4' O4 156.6(4) 80_545 .
O4 Alb O4' O4 133.2(9) 153 .
O4 Alb O4' O4 -46.8(9) 57_554 .
O4 Alb O4' O4 180.0 97_655 .
O4' Alb O4' O4 0.0 176 .
O4' Alb O4' O4 180.0 80_545 .
O4' Alb O4' O4 133.2(9) 153 .
O4' Alb O4' O4 -46.8(9) 57_554 .
O4' Alb O4' O4 66.6(6) 97_655 .
